data_4503154
loop_
_publ_author_name
'Chen, Chun-Long'
'Yu, Zhi-Quan'
'Zhang, Qian'
'Pan, Mei'
'Zhang, Jian-Yong'
'Zhao, Cun-Yuan'
'Su, Cheng-Yong'

_publ_section_title
;
 Formation of Disilver(I) Metallacycle and One-Dimensional Polymeric Chain
 from the Same Mononuclear Building Block: Assembly Mechanism upon
 Crystallization
;
_journal_issue 3
_journal_name_full 'Crystal Growth &amp; Design'
_journal_page_first 897
_journal_paper_doi 10.1021/cg070634i
_journal_volume 8
_journal_year 2008
_chemical_formula_sum 'C44 H40 Ag2 Cl2 N4 O8 S4'
_chemical_formula_weight 1167.68
_chemical_name_systematic
; 
 ? 
;
_space_group_IT_number 14
_symmetry_cell_setting monoclinic
_symmetry_space_group_name_Hall '-P 2ybc'
_symmetry_space_group_name_H-M 'P 1 21/c 1'
_atom_sites_solution_hydrogens geom
_atom_sites_solution_primary direct
_atom_sites_solution_secondary difmap
_audit_creation_method SHELXL-97
_cell_angle_alpha 90.00
_cell_angle_beta 99.739(9)
_cell_angle_gamma 90.00
_cell_formula_units_Z 4
_cell_length_a 15.722(7)
_cell_length_b 13.768(6)
_cell_length_c 20.967(10)
_cell_measurement_temperature 293(2)
_cell_volume 4473(4)
_computing_structure_refinement 'SHELXL-97 (Sheldrick, 1997)'
_computing_structure_solution 'SHELXS-97 (Sheldrick, 1990)'
_diffrn_ambient_temperature 293(2)
_diffrn_measured_fraction_theta_full 0.970
_diffrn_measured_fraction_theta_max 0.970
_diffrn_measurement_device_type CCD
_diffrn_radiation_monochromator graphite
_diffrn_radiation_source 'fine-focus sealed tube'
_diffrn_radiation_type MoK\a
_diffrn_radiation_wavelength 0.71073
_diffrn_reflns_av_R_equivalents 0.0351
_diffrn_reflns_av_sigmaI/netI 0.0456
_diffrn_reflns_limit_h_max 13
_diffrn_reflns_limit_h_min -19
_diffrn_reflns_limit_k_max 17
_diffrn_reflns_limit_k_min -17
_diffrn_reflns_limit_l_max 26
_diffrn_reflns_limit_l_min -23
_diffrn_reflns_number 27694
_diffrn_reflns_theta_full 27.15
_diffrn_reflns_theta_max 27.15
_diffrn_reflns_theta_min 1.98
_exptl_absorpt_coefficient_mu 1.241
_exptl_absorpt_correction_T_max 0.8756
_exptl_absorpt_correction_T_min 0.6432
_exptl_absorpt_correction_type multi-scan
_exptl_crystal_colour Colorless
_exptl_crystal_density_diffrn 1.734
_exptl_crystal_density_method 'not measured'
_exptl_crystal_description Block
_exptl_crystal_F_000 2352
_exptl_crystal_size_max 0.39
_exptl_crystal_size_mid 0.18
_exptl_crystal_size_min 0.11
_refine_diff_density_max 1.710
_refine_diff_density_min -1.116
_refine_diff_density_rms 0.108
_refine_ls_extinction_method none
_refine_ls_goodness_of_fit_ref 1.038
_refine_ls_hydrogen_treatment geom
_refine_ls_matrix_type full
_refine_ls_number_parameters 577
_refine_ls_number_reflns 9618
_refine_ls_number_restraints 0
_refine_ls_restrained_S_all 1.038
_refine_ls_R_factor_all 0.1268
_refine_ls_R_factor_gt 0.0651
_refine_ls_shift/su_max 0.001
_refine_ls_shift/su_mean 0.000
_refine_ls_structure_factor_coef Fsqd
_refine_ls_weighting_details 'calc w=1/[\s^2^(Fo^2^)+(0.0926P)^2^+14.6965P] where P=(Fo^2^+2Fc^2^)/3'
_refine_ls_weighting_scheme calc
_refine_ls_wR_factor_gt 0.1715
_refine_ls_wR_factor_ref 0.2160
_reflns_number_gt 5204
_reflns_number_total 9618
_reflns_threshold_expression >2sigma(I)
_cod_data_source_file cg070634i-file002.cif
_cod_data_source_block 4
_cod_depositor_comments
;
The following automatic conversions were performed:

'_symmetry_cell_setting' value 'Monoclinic' changed to 'monoclinic'
according to /home/saulius/struct/CIF-dictionaries/cif_core.dic
dictionary named 'cif_core.dic' version 2.4.1 from 2010-06-29.

Automatic conversion script
Id: cif_fix_values 1715 2011-07-08 13:25:40Z adriana 
;
_cod_original_sg_symbol_H-M P2(1)/c
_cod_database_code 4503154

loop_
_symmetry_equiv_pos_as_xyz
'x, y, z'
'-x, y+1/2, -z+1/2'
'-x, -y, -z'
'x, -y-1/2, z-1/2'

loop_
_atom_site_label
_atom_site_type_symbol
_atom_site_fract_x
_atom_site_fract_y
_atom_site_fract_z
_atom_site_U_iso_or_equiv
_atom_site_adp_type
_atom_site_occupancy
_atom_site_symmetry_multiplicity
_atom_site_calc_flag
_atom_site_refinement_flags
Ag1 Ag 0.26311(4) 0.89631(6) 0.62198(4) 0.0839(3) Uani 1 1 d .
Ag2 Ag 0.26065(4) 0.37112(5) 0.39498(3) 0.0684(2) Uani 1 1 d .
S1 S 0.15189(13) 0.76990(15) 0.57522(9) 0.0650(5) Uani 1 1 d .
S2 S 0.12342(11) 0.47076(13) 0.36790(9) 0.0573(5) Uani 1 1 d .
S3 S 0.39743(14) 0.37054(14) 0.47814(9) 0.0640(5) Uani 1 1 d .
S4 S 0.41247(14) 0.92045(15) 0.59706(10) 0.0651(5) Uani 1 1 d .
N1 N 0.1356(4) 0.9832(5) 0.6177(3) 0.0663(17) Uani 1 1 d .
N2 N 0.1629(4) 0.2609(4) 0.3340(3) 0.0567(14) Uani 1 1 d .
N3 N 0.3693(4) 0.3327(4) 0.3316(3) 0.0537(14) Uani 1 1 d .
N4 N 0.3423(4) 0.9083(5) 0.7260(3) 0.0625(16) Uani 1 1 d .
C1 C 0.1352(6) 1.0711(7) 0.6426(4) 0.081(2) Uani 1 1 d .
H1A H 0.1880 1.0991 0.6597 0.097 Uiso 1 1 calc R
C2 C 0.0603(7) 1.1248(7) 0.6449(5) 0.087(3) Uani 1 1 d .
H2A H 0.0630 1.1863 0.6634 0.104 Uiso 1 1 calc R
C3 C -0.0167(6) 1.0840(8) 0.6191(4) 0.083(3) Uani 1 1 d .
H3A H -0.0677 1.1174 0.6205 0.099 Uiso 1 1 calc R
C4 C -0.0193(5) 0.9922(7) 0.5904(4) 0.067(2) Uani 1 1 d .
C5 C -0.0977(6) 0.9486(9) 0.5596(5) 0.087(3) Uani 1 1 d .
H5A H -0.1494 0.9824 0.5570 0.105 Uiso 1 1 calc R
C6 C -0.0977(6) 0.8591(9) 0.5344(5) 0.090(3) Uani 1 1 d .
H6A H -0.1494 0.8323 0.5137 0.108 Uiso 1 1 calc R
C7 C -0.0213(5) 0.8052(7) 0.5388(4) 0.076(2) Uani 1 1 d .
H7A H -0.0236 0.7423 0.5224 0.091 Uiso 1 1 calc R
C8 C 0.0572(5) 0.8434(6) 0.5668(3) 0.0627(19) Uani 1 1 d .
C9 C 0.0588(5) 0.9411(6) 0.5914(3) 0.0591(18) Uani 1 1 d .
C10 C 0.1700(5) 0.7588(6) 0.4921(4) 0.071(2) Uani 1 1 d .
H10A H 0.1551 0.8202 0.4704 0.085 Uiso 1 1 calc R
H10B H 0.2311 0.7482 0.4929 0.085 Uiso 1 1 calc R
C11 C 0.1205(5) 0.6788(6) 0.4523(4) 0.070(2) Uani 1 1 d .
H11A H 0.0593 0.6928 0.4475 0.084 Uiso 1 1 calc R
H11B H 0.1360 0.6793 0.4094 0.084 Uiso 1 1 calc R
C12 C 0.1366(5) 0.5795(6) 0.4805(4) 0.069(2) Uani 1 1 d .
H12A H 0.1241 0.5799 0.5243 0.083 Uiso 1 1 calc R
H12B H 0.1973 0.5641 0.4831 0.083 Uiso 1 1 calc R
C13 C 0.0833(5) 0.4997(6) 0.4422(4) 0.070(2) Uani 1 1 d .
H13A H 0.0236 0.5207 0.4316 0.084 Uiso 1 1 calc R
H13B H 0.0849 0.4418 0.4687 0.084 Uiso 1 1 calc R
C14 C 0.0492(4) 0.3810(5) 0.3330(3) 0.0514(16) Uani 1 1 d .
C15 C -0.0373(5) 0.4033(6) 0.3181(4) 0.065(2) Uani 1 1 d .
H15A H -0.0566 0.4637 0.3294 0.078 Uiso 1 1 calc R
C16 C -0.0969(5) 0.3358(8) 0.2858(4) 0.077(2) Uani 1 1 d .
H16A H -0.1552 0.3519 0.2772 0.093 Uiso 1 1 calc R
C17 C -0.0714(5) 0.2494(8) 0.2675(4) 0.075(2) Uani 1 1 d .
H17A H -0.1115 0.2076 0.2442 0.090 Uiso 1 1 calc R
C18 C 0.0167(5) 0.2205(6) 0.2833(3) 0.0597(18) Uani 1 1 d .
C19 C 0.0453(6) 0.1295(7) 0.2672(4) 0.080(3) Uani 1 1 d .
H19A H 0.0065 0.0854 0.2449 0.096 Uiso 1 1 calc R
C20 C 0.1299(7) 0.1050(6) 0.2840(5) 0.084(3) Uani 1 1 d .
H20A H 0.1501 0.0446 0.2735 0.101 Uiso 1 1 calc R
C21 C 0.1859(5) 0.1743(6) 0.3180(4) 0.071(2) Uani 1 1 d .
H21A H 0.2437 0.1572 0.3298 0.086 Uiso 1 1 calc R
C22 C 0.0774(4) 0.2871(5) 0.3169(3) 0.0546(17) Uani 1 1 d .
C23 C 0.3499(6) 0.3179(6) 0.2689(4) 0.069(2) Uani 1 1 d .
H23A H 0.2918 0.3130 0.2507 0.083 Uiso 1 1 calc R
C24 C 0.4105(7) 0.3093(6) 0.2282(4) 0.075(2) Uani 1 1 d .
H24A H 0.3930 0.2994 0.1841 0.091 Uiso 1 1 calc R
C25 C 0.4946(7) 0.3153(6) 0.2534(4) 0.073(2) Uani 1 1 d .
H25A H 0.5361 0.3099 0.2268 0.088 Uiso 1 1 calc R
C26 C 0.5197(5) 0.3302(5) 0.3210(4) 0.0611(19) Uani 1 1 d .
C27 C 0.6061(5) 0.3396(6) 0.3509(5) 0.081(3) Uani 1 1 d .
H27A H 0.6495 0.3336 0.3261 0.097 Uiso 1 1 calc R
C28 C 0.6275(6) 0.3573(8) 0.4145(6) 0.096(3) Uani 1 1 d .
H28A H 0.6851 0.3651 0.4332 0.116 Uiso 1 1 calc R
C29 C 0.5623(6) 0.3638(6) 0.4526(5) 0.080(3) Uani 1 1 d .
H29A H 0.5779 0.3751 0.4968 0.096 Uiso 1 1 calc R
C30 C 0.4767(5) 0.3541(5) 0.4269(4) 0.0581(18) Uani 1 1 d .
C31 C 0.4539(4) 0.3383(5) 0.3589(3) 0.0505(16) Uani 1 1 d .
C32 C 0.4025(6) 0.2558(6) 0.5238(4) 0.079(2) Uani 1 1 d .
H32A H 0.4623 0.2421 0.5418 0.095 Uiso 1 1 calc R
H32B H 0.3714 0.2638 0.5597 0.095 Uiso 1 1 calc R
C33 C 0.3664(7) 0.1726(7) 0.4849(5) 0.093(3) Uani 1 1 d .
H33A H 0.4046 0.1564 0.4546 0.112 Uiso 1 1 calc R
H33B H 0.3112 0.1914 0.4598 0.112 Uiso 1 1 calc R
C34 C 0.3529(8) 1.0800(8) 0.5248(6) 0.110(4) Uani 1 1 d .
H34A H 0.3088 1.0939 0.5508 0.132 Uiso 1 1 calc R
H34B H 0.3312 1.0284 0.4949 0.132 Uiso 1 1 calc R
C35 C 0.4284(7) 1.0451(7) 0.5669(5) 0.091(3) Uani 1 1 d .
H35A H 0.4422 1.0889 0.6034 0.110 Uiso 1 1 calc R
H35B H 0.4768 1.0449 0.5437 0.110 Uiso 1 1 calc R
C36 C 0.3072(6) 0.9016(6) 0.7795(5) 0.077(2) Uani 1 1 d .
H36A H 0.2476 0.8946 0.7747 0.093 Uiso 1 1 calc R
C38 C 0.4395(6) 0.9151(6) 0.8499(4) 0.071(2) Uani 1 1 d .
H38A H 0.4716 0.9173 0.8914 0.085 Uiso 1 1 calc R
C39 C 0.4808(5) 0.9228(5) 0.7962(4) 0.0602(19) Uani 1 1 d .
C40 C 0.5700(5) 0.9333(5) 0.8019(4) 0.069(2) Uani 1 1 d .
H40A H 0.6038 0.9343 0.8428 0.083 Uiso 1 1 calc R
C41 C 0.6085(5) 0.9422(6) 0.7489(5) 0.073(2) Uani 1 1 d .
H41A H 0.6679 0.9506 0.7538 0.087 Uiso 1 1 calc R
C42 C 0.5583(5) 0.9387(6) 0.6862(4) 0.066(2) Uani 1 1 d .
H42A H 0.5855 0.9439 0.6503 0.080 Uiso 1 1 calc R
C43 C 0.4699(5) 0.9277(5) 0.6772(3) 0.0536(17) Uani 1 1 d .
C44 C 0.4294(4) 0.9195(5) 0.7327(3) 0.0513(16) Uani 1 1 d .
C37 C 0.3541(7) 0.9044(6) 0.8418(4) 0.082(3) Uani 1 1 d .
H37A H 0.3263 0.8990 0.8775 0.098 Uiso 1 1 calc R
Cl1 Cl 0.19257(13) 0.13557(17) 0.10454(11) 0.0729(6) Uani 1 1 d .
O1 O 0.2200(9) 0.1374(11) 0.0473(5) 0.233(8) Uani 1 1 d .
O2 O 0.2146(7) 0.0432(7) 0.1325(6) 0.169(4) Uani 1 1 d .
O3 O 0.2320(5) 0.2080(6) 0.1461(4) 0.128(3) Uani 1 1 d .
O4 O 0.1032(5) 0.1385(7) 0.0942(5) 0.128(3) Uani 1 1 d .
Cl2 Cl 0.30260(14) -0.14259(18) 0.36831(13) 0.0840(7) Uani 1 1 d .
O5 O 0.3706(8) -0.1700(9) 0.4084(8) 0.241(8) Uani 1 1 d .
O6 O 0.3263(9) -0.1451(8) 0.3067(6) 0.213(7) Uani 1 1 d .
O7 O 0.2786(7) -0.0491(6) 0.3804(6) 0.165(4) Uani 1 1 d .
O8 O 0.2348(5) -0.2060(8) 0.3642(4) 0.141(3) Uani 1 1 d .

loop_
_atom_site_aniso_label
_atom_site_aniso_U_11
_atom_site_aniso_U_22
_atom_site_aniso_U_33
_atom_site_aniso_U_23
_atom_site_aniso_U_13
_atom_site_aniso_U_12
Ag1 0.0570(4) 0.0985(5) 0.0892(5) -0.0167(4) -0.0072(3) -0.0067(3)
Ag2 0.0466(3) 0.0746(4) 0.0819(4) -0.0088(3) 0.0052(3) 0.0040(3)
S1 0.0658(12) 0.0695(12) 0.0577(11) -0.0035(9) 0.0044(9) -0.0028(9)
S2 0.0490(9) 0.0548(10) 0.0677(11) 0.0005(8) 0.0083(8) -0.0017(8)
S3 0.0711(12) 0.0638(11) 0.0552(11) -0.0057(9) 0.0050(9) 0.0075(9)
S4 0.0694(12) 0.0643(12) 0.0607(11) -0.0058(9) 0.0078(9) -0.0002(9)
N1 0.063(4) 0.072(4) 0.062(4) -0.015(3) 0.003(3) -0.003(3)
N2 0.046(3) 0.057(4) 0.066(4) -0.014(3) 0.005(3) -0.008(3)
N3 0.054(3) 0.060(3) 0.047(3) -0.002(3) 0.009(3) 0.003(3)
N4 0.059(4) 0.071(4) 0.055(4) -0.010(3) 0.005(3) -0.009(3)
C1 0.088(6) 0.072(6) 0.077(6) -0.013(4) 0.000(5) 0.006(5)
C2 0.115(8) 0.070(6) 0.077(6) -0.009(5) 0.023(6) 0.020(6)
C3 0.076(6) 0.104(7) 0.069(5) 0.011(5) 0.015(5) 0.026(5)
C4 0.064(5) 0.088(6) 0.051(4) 0.006(4) 0.014(4) 0.009(4)
C5 0.060(5) 0.128(9) 0.075(6) 0.016(6) 0.014(4) 0.012(5)
C6 0.049(5) 0.131(9) 0.087(7) -0.004(6) 0.007(4) -0.012(5)
C7 0.059(5) 0.098(6) 0.070(5) -0.011(5) 0.012(4) -0.023(5)
C8 0.056(4) 0.082(5) 0.049(4) -0.013(4) 0.008(3) -0.013(4)
C9 0.054(4) 0.081(5) 0.044(4) -0.002(3) 0.011(3) -0.003(4)
C10 0.063(5) 0.070(5) 0.078(5) -0.003(4) 0.006(4) -0.004(4)
C11 0.068(5) 0.070(5) 0.068(5) 0.000(4) 0.005(4) -0.007(4)
C12 0.067(5) 0.064(5) 0.076(5) -0.005(4) 0.008(4) -0.004(4)
C13 0.072(5) 0.059(5) 0.077(5) -0.007(4) 0.008(4) -0.003(4)
C14 0.049(4) 0.060(4) 0.045(4) 0.010(3) 0.007(3) 0.001(3)
C15 0.049(4) 0.076(5) 0.068(5) 0.012(4) 0.005(4) 0.001(4)
C16 0.049(4) 0.112(7) 0.068(5) 0.007(5) -0.002(4) -0.007(5)
C17 0.068(5) 0.105(7) 0.050(4) -0.001(4) 0.003(4) -0.035(5)
C18 0.060(4) 0.069(5) 0.050(4) -0.006(3) 0.008(3) -0.021(4)
C19 0.087(7) 0.084(6) 0.070(5) -0.023(5) 0.018(5) -0.027(5)
C20 0.107(8) 0.063(5) 0.087(6) -0.025(5) 0.031(6) -0.013(5)
C21 0.066(5) 0.058(5) 0.090(6) -0.019(4) 0.014(4) 0.000(4)
C22 0.053(4) 0.066(5) 0.046(4) 0.000(3) 0.012(3) -0.011(3)
C23 0.073(5) 0.081(6) 0.053(4) 0.000(4) 0.012(4) -0.005(4)
C24 0.103(7) 0.061(5) 0.063(5) 0.002(4) 0.015(5) -0.007(5)
C25 0.094(7) 0.053(5) 0.081(6) 0.003(4) 0.038(5) -0.005(4)
C26 0.060(4) 0.040(4) 0.089(6) 0.003(4) 0.027(4) 0.003(3)
C27 0.052(5) 0.075(6) 0.118(8) 0.007(5) 0.022(5) 0.006(4)
C28 0.052(5) 0.105(8) 0.125(9) -0.001(7) -0.004(6) 0.005(5)
C29 0.061(5) 0.081(6) 0.086(6) -0.008(5) -0.019(5) 0.006(4)
C30 0.058(4) 0.046(4) 0.066(5) -0.004(3) -0.001(3) 0.004(3)
C31 0.044(4) 0.045(4) 0.061(4) -0.002(3) 0.005(3) -0.001(3)
C32 0.086(6) 0.080(6) 0.071(5) -0.003(4) 0.015(5) 0.009(5)
C33 0.098(7) 0.089(7) 0.081(6) 0.006(5) -0.015(5) -0.003(6)
C34 0.109(8) 0.086(7) 0.122(9) 0.016(6) -0.018(7) -0.013(6)
C35 0.089(7) 0.096(7) 0.086(6) 0.014(5) 0.004(5) 0.001(5)
C36 0.066(5) 0.084(6) 0.083(6) -0.009(5) 0.017(5) -0.015(4)
C38 0.086(6) 0.064(5) 0.061(5) 0.001(4) 0.008(4) -0.001(4)
C39 0.065(5) 0.042(4) 0.068(5) -0.004(3) -0.005(4) 0.004(3)
C40 0.064(5) 0.056(5) 0.078(6) -0.003(4) -0.012(4) 0.005(4)
C41 0.044(4) 0.063(5) 0.105(7) -0.002(5) -0.003(4) 0.000(3)
C42 0.060(5) 0.061(5) 0.081(5) 0.001(4) 0.021(4) 0.001(4)
C43 0.058(4) 0.040(3) 0.062(4) -0.006(3) 0.006(3) 0.002(3)
C44 0.049(4) 0.044(4) 0.059(4) -0.006(3) 0.003(3) -0.001(3)
C37 0.109(8) 0.075(6) 0.067(6) -0.006(4) 0.030(5) -0.005(5)
Cl1 0.0533(10) 0.0848(14) 0.0761(13) -0.0076(11) -0.0023(9) -0.0035(10)
O1 0.266(14) 0.322(16) 0.144(9) -0.110(10) 0.131(10) -0.188(13)
O2 0.149(8) 0.110(7) 0.219(11) -0.003(7) -0.057(8) 0.015(6)
O3 0.105(5) 0.107(5) 0.152(7) -0.054(5) -0.039(5) -0.017(4)
O4 0.064(4) 0.149(7) 0.162(8) -0.023(6) -0.005(4) -0.008(4)
Cl2 0.0626(12) 0.0855(16) 0.1106(18) -0.0067(13) 0.0341(13) -0.0070(11)
O5 0.157(10) 0.171(10) 0.335(19) -0.034(11) -0.134(12) 0.035(8)
O6 0.302(16) 0.171(10) 0.225(12) -0.017(9) 0.212(13) -0.022(10)
O7 0.163(9) 0.100(6) 0.256(12) -0.037(7) 0.105(9) 0.018(6)
O8 0.118(6) 0.181(9) 0.135(7) -0.018(6) 0.049(5) -0.078(6)

loop_
_atom_type_symbol
_atom_type_description
_atom_type_scat_dispersion_real
_atom_type_scat_dispersion_imag
_atom_type_scat_source
C C 0.0033 0.0016 'International Tables Vol C Tables 4.2.6.8 and 6.1.1.4'
H H 0.0000 0.0000 'International Tables Vol C Tables 4.2.6.8 and 6.1.1.4'
N N 0.0061 0.0033 'International Tables Vol C Tables 4.2.6.8 and 6.1.1.4'
O O 0.0106 0.0060 'International Tables Vol C Tables 4.2.6.8 and 6.1.1.4'
Cl Cl 0.1484 0.1585 'International Tables Vol C Tables 4.2.6.8 and 6.1.1.4'
S S 0.1246 0.1234 'International Tables Vol C Tables 4.2.6.8 and 6.1.1.4'
Ag Ag -0.8971 1.1015 'International Tables Vol C Tables 4.2.6.8 and 6.1.1.4'

loop_
_geom_angle_atom_site_label_1
_geom_angle_atom_site_label_2
_geom_angle_atom_site_label_3
_geom_angle
_geom_angle_site_symmetry_3
N1 Ag1 N4 108.7(2) .
N1 Ag1 S4 139.00(18) .
N4 Ag1 S4 79.34(17) .
N1 Ag1 S1 78.74(17) .
N4 Ag1 S1 129.31(17) .
S4 Ag1 S1 128.04(7) .
N2 Ag2 N3 91.0(2) .
N2 Ag2 S3 140.08(16) .
N3 Ag2 S3 77.21(15) .
N2 Ag2 S2 77.08(15) .
N3 Ag2 S2 130.88(14) .
S3 Ag2 S2 138.35(7) .
C8 S1 C10 102.4(4) .
C8 S1 Ag1 99.1(3) .
C10 S1 Ag1 102.6(3) .
C14 S2 C13 101.9(3) .
C14 S2 Ag2 101.0(2) .
C13 S2 Ag2 109.4(3) .
C30 S3 C32 103.3(4) .
C30 S3 Ag2 100.6(2) .
C32 S3 Ag2 108.5(3) .
C43 S4 C35 101.2(4) .
C43 S4 Ag1 98.9(3) .
C35 S4 Ag1 112.1(3) .
C1 N1 C9 119.1(7) .
C1 N1 Ag1 121.2(6) .
C9 N1 Ag1 119.6(5) .
C21 N2 C22 118.2(6) .
C21 N2 Ag2 122.6(5) .
C22 N2 Ag2 119.1(4) .
C23 N3 C31 118.5(6) .
C23 N3 Ag2 121.5(5) .
C31 N3 Ag2 119.5(4) .
C36 N4 C44 118.2(7) .
C36 N4 Ag1 123.4(5) .
C44 N4 Ag1 118.3(5) .
N1 C1 C2 123.9(9) .
C3 C2 C1 117.8(9) .
C2 C3 C4 120.3(9) .
C3 C4 C9 118.8(8) .
C3 C4 C5 122.5(9) .
C9 C4 C5 118.7(8) .
C6 C5 C4 120.6(9) .
C5 C6 C7 121.2(9) .
C8 C7 C6 121.5(9) .
C7 C8 C9 118.0(8) .
C7 C8 S1 119.9(7) .
C9 C8 S1 122.1(5) .
N1 C9 C4 120.0(7) .
N1 C9 C8 120.1(7) .
C4 C9 C8 119.9(7) .
C11 C10 S1 116.2(6) .
C12 C11 C10 114.2(7) .
C11 C12 C13 114.1(7) .
C12 C13 S2 111.6(6) .
C15 C14 C22 118.9(7) .
C15 C14 S2 119.6(6) .
C22 C14 S2 121.4(5) .
C14 C15 C16 120.9(8) .
C17 C16 C15 121.2(8) .
C16 C17 C18 120.7(7) .
C19 C18 C22 118.8(7) .
C19 C18 C17 122.4(7) .
C22 C18 C17 118.7(7) .
C20 C19 C18 120.2(8) .
C19 C20 C21 117.7(8) .
N2 C21 C20 124.9(8) .
N2 C22 C18 120.3(7) .
N2 C22 C14 120.3(6) .
C18 C22 C14 119.4(7) .
N3 C23 C24 124.1(8) .
C25 C24 C23 119.1(8) .
C24 C25 C26 119.4(8) .
C27 C26 C31 119.2(8) .
C27 C26 C25 122.9(8) .
C31 C26 C25 117.8(7) .
C28 C27 C26 121.5(9) .
C27 C28 C29 119.5(9) .
C30 C29 C28 122.2(9) .
C29 C30 C31 118.2(8) .
C29 C30 S3 119.3(7) .
C31 C30 S3 122.3(5) .
N3 C31 C26 121.1(6) .
N3 C31 C30 119.5(6) .
C26 C31 C30 119.3(6) .
C33 C32 S3 113.7(6) .
C32 C33 C34 114.5(8) 1_545
C35 C34 C33 115.5(9) 1_565
C34 C35 S4 111.9(7) .
N4 C36 C37 124.0(8) .
C37 C38 C39 120.2(8) .
C40 C39 C38 122.5(7) .
C40 C39 C44 118.9(8) .
C38 C39 C44 118.6(7) .
C41 C40 C39 121.3(7) .
C40 C41 C42 120.1(7) .
C43 C42 C41 121.5(8) .
C42 C43 C44 118.5(7) .
C42 C43 S4 118.5(6) .
C44 C43 S4 123.0(5) .
N4 C44 C43 120.4(6) .
N4 C44 C39 119.9(7) .
C43 C44 C39 119.7(6) .
C38 C37 C36 119.1(9) .
O1 Cl1 O4 109.3(8) .
O1 Cl1 O3 111.6(6) .
O4 Cl1 O3 114.0(5) .
O1 Cl1 O2 107.0(9) .
O4 Cl1 O2 105.1(6) .
O3 Cl1 O2 109.3(6) .
O5 Cl2 O8 113.7(8) .
O5 Cl2 O7 111.9(8) .
O8 Cl2 O7 111.9(6) .
O5 Cl2 O6 105.7(10) .
O8 Cl2 O6 104.6(7) .
O7 Cl2 O6 108.5(7) .

loop_
_geom_bond_atom_site_label_1
_geom_bond_atom_site_label_2
_geom_bond_distance
_geom_bond_site_symmetry_2
Ag1 N1 2.323(7) .
Ag1 N4 2.327(6) .
Ag1 S4 2.512(3) .
Ag1 S1 2.543(2) .
Ag2 N2 2.374(5) .
Ag2 N3 2.395(6) .
Ag2 S3 2.529(2) .
Ag2 S2 2.539(2) .
S1 C8 1.784(8) .
S1 C10 1.818(9) .
S2 C14 1.771(7) .
S2 C13 1.822(8) .
S3 C30 1.792(8) .
S3 C32 1.842(9) .
S4 C43 1.771(7) .
S4 C35 1.861(10) .
N1 C1 1.319(10) .
N1 C9 1.368(9) .
N2 C21 1.307(9) .
N2 C22 1.378(9) .
N3 C23 1.313(9) .
N3 C31 1.357(8) .
N4 C36 1.334(10) .
N4 C44 1.362(9) .
C1 C2 1.398(13) .
C2 C3 1.360(14) .
C3 C4 1.397(13) .
C4 C9 1.412(11) .
C4 C5 1.424(13) .
C5 C6 1.341(14) .
C6 C7 1.402(13) .
C7 C8 1.377(10) .
C8 C9 1.439(11) .
C10 C11 1.515(11) .
C11 C12 1.495(11) .
C12 C13 1.525(10) .
C14 C15 1.378(10) .
C14 C22 1.425(10) .
C15 C16 1.409(12) .
C16 C17 1.332(13) .
C17 C18 1.425(12) .
C18 C19 1.392(12) .
C18 C22 1.422(9) .
C19 C20 1.360(13) .
C20 C21 1.407(11) .
C23 C24 1.388(12) .
C24 C25 1.340(12) .
C25 C26 1.422(12) .
C26 C27 1.402(12) .
C26 C31 1.411(10) .
C27 C28 1.340(14) .
C28 C29 1.405(14) .
C29 C30 1.369(11) .
C30 C31 1.428(10) .
C32 C33 1.465(12) .
C33 C34 1.559(14) 1_545
C34 C35 1.436(13) .
C34 C33 1.559(14) 1_565
C36 C37 1.389(13) .
C38 C37 1.332(13) .
C38 C39 1.396(12) .
C39 C40 1.394(11) .
C39 C44 1.436(10) .
C40 C41 1.357(12) .
C41 C42 1.414(11) .
C42 C43 1.378(10) .
C43 C44 1.423(10) .
Cl1 O1 1.342(9) .
Cl1 O4 1.386(7) .
Cl1 O3 1.398(6) .
Cl1 O2 1.418(10) .
Cl2 O5 1.300(10) .
Cl2 O8 1.370(7) .
Cl2 O7 1.377(8) .
Cl2 O6 1.404(10) .
